data_4125354
loop_
_publ_author_name
'Metrano, Anthony J.'
'Abascal, Nadia C.'
'Mercado, Brandon Q.'
'Paulson, Eric K.'
'Hurtley, Anna E.'
'Miller, Scott J.'

_publ_section_title
;
 Diversity of Secondary Structure in Catalytic Peptides with
 \b-Turn-Biased Sequences.
;
_journal_issue 1
_journal_name_full 'Journal of the American Chemical Society'
_journal_page_first 492
_journal_page_last 516
_journal_paper_doi 10.1021/jacs.6b11348
_journal_volume 139
_journal_year 2017
_chemical_absolute_configuration ad
_chemical_formula_moiety 'C27 H46 N4 O7'
_chemical_formula_sum 'C27 H46 N4 O7'
_chemical_formula_weight 538.68
_space_group_crystal_system monoclinic
_space_group_IT_number 4
_space_group_name_Hall 'P 2yb'
_space_group_name_H-M_alt 'P 1 21 1'
_symmetry_space_group_name_Hall 'P 2yb'
_symmetry_space_group_name_H-M 'P 1 21 1'
_atom_sites_solution_hydrogens mixed
_atom_sites_solution_primary direct
_atom_sites_solution_secondary difmap
_audit_creation_method SHELXL-2014/7
_cell_angle_alpha 90
_cell_angle_beta 106.691(3)
_cell_angle_gamma 90
_cell_formula_units_Z 2
_cell_length_a 12.0174(8)
_cell_length_b 9.4647(7)
_cell_length_c 13.6217(10)
_cell_measurement_reflns_used 363
_cell_measurement_temperature 93(2)
_cell_measurement_theta_max 68.3
_cell_measurement_theta_min 3.4
_cell_volume 1484.07(18)
_computing_cell_refinement 'CrystalClear-SM Expert 2.0 r15 (Rigaku, 2011)'
_computing_data_collection 'CrystalClear-SM Expert 2.0 r15 (Rigaku, 2011)'
_computing_data_reduction 'CrystalClear-SM Expert 2.0 r15 (Rigaku, 2011)'
_computing_molecular_graphics
; 
Dolomanov, O.V.; Bourhis, L.J.; Gildea, R.J.; Howard, J.A.K.; Puschmann, H., 
OLEX2: A complete structure solution, refinement and analysis program 
(2009). J. Appl. Cryst., 42, 339-341. 
;
_computing_publication_material 'CIFTAB-2013/2 (Sheldrick, 2014)'
_computing_structure_refinement 'SHELXL-2014/7 (Sheldrick, 2014)'
_computing_structure_solution 'SHELXT-2014/5 (Sheldrick, 2014)'
_diffrn_ambient_temperature 93(2)
_diffrn_detector_area_resol_mean 22.2
_diffrn_measured_fraction_theta_full 0.990
_diffrn_measured_fraction_theta_max 0.990
_diffrn_measurement_device_type 'Rigaku Saturn 944+ CCD'
_diffrn_measurement_method \w
_diffrn_radiation_type CuK\a
_diffrn_radiation_wavelength 1.54178
_diffrn_reflns_av_R_equivalents 0.0934
_diffrn_reflns_av_unetI/netI 0.0398
_diffrn_reflns_Laue_measured_fraction_full 0.990
_diffrn_reflns_Laue_measured_fraction_max 0.990
_diffrn_reflns_limit_h_max 14
_diffrn_reflns_limit_h_min -14
_diffrn_reflns_limit_k_max 11
_diffrn_reflns_limit_k_min -11
_diffrn_reflns_limit_l_max 15
_diffrn_reflns_limit_l_min -14
_diffrn_reflns_number 52117
_diffrn_reflns_point_group_measured_fraction_full 0.984
_diffrn_reflns_point_group_measured_fraction_max 0.984
_diffrn_reflns_theta_full 66.577
_diffrn_reflns_theta_max 66.577
_diffrn_reflns_theta_min 3.387
_diffrn_source 'Sealed Tube'
_exptl_absorpt_coefficient_mu 0.711
_exptl_absorpt_correction_T_max 1.000
_exptl_absorpt_correction_T_min 0.776
_exptl_absorpt_correction_type multi-scan
_exptl_absorpt_process_details 'Jacobson, R. (1998) Private Communication'
_exptl_crystal_colour Colorless
_exptl_crystal_density_diffrn 1.205
_exptl_crystal_density_method 'not measured'
_exptl_crystal_description Plate
_exptl_crystal_F_000 584
_exptl_crystal_size_max 0.200
_exptl_crystal_size_mid 0.200
_exptl_crystal_size_min 0.030
_refine_diff_density_max 0.260
_refine_diff_density_min -0.159
_refine_diff_density_rms 0.036
_refine_ls_abs_structure_details
; 
 Flack x determined using 1798 quotients [(I+)-(I-)]/[(I+)+(I-)] 
 (Parsons, Flack and Wagner, Acta Cryst. B69 (2013) 249-259). 
;
_refine_ls_abs_structure_Flack 0.00(11)
_refine_ls_extinction_method none
_refine_ls_goodness_of_fit_ref 1.020
_refine_ls_hydrogen_treatment mixed
_refine_ls_matrix_type full
_refine_ls_number_parameters 363
_refine_ls_number_reflns 5167
_refine_ls_number_restraints 4
_refine_ls_restrained_S_all 1.020
_refine_ls_R_factor_all 0.0518
_refine_ls_R_factor_gt 0.0387
_refine_ls_shift/su_max 0.000
_refine_ls_shift/su_mean 0.000
_refine_ls_structure_factor_coef Fsqd
_refine_ls_weighting_details 'w=1/[\s^2^(Fo^2^)+(0.0415P)^2^+0.3676P] where P=(Fo^2^+2Fc^2^)/3'
_refine_ls_weighting_scheme calc
_refine_ls_wR_factor_gt 0.0848
_refine_ls_wR_factor_ref 0.0918
_reflns_Friedel_coverage 0.864
_reflns_Friedel_fraction_full 0.978
_reflns_Friedel_fraction_max 0.978
_reflns_number_gt 4404
_reflns_number_total 5167
_reflns_threshold_expression 'I > 2\s(I)'
_cod_data_source_file ja6b11348_si_004.cif
_cod_data_source_block 007-16093
_cod_depositor_comments 'Adding full bibliography for 4125336--4125366.cif.'
_cod_database_code 4125354
_shelx_shelxl_version_number 2014/7
_shelx_space_group_comment
; 
The symmetry employed for this shelxl refinement is uniquely defined 
by the following loop, which should always be used as a source of 
symmetry information in preference to the above space-group names. 
They are only intended as comments. 
;
_shelx_estimated_absorpt_t_min 0.871
_shelx_estimated_absorpt_t_max 0.979

loop_
_space_group_symop_operation_xyz
'x, y, z'
'-x, y+1/2, -z'

loop_
_atom_site_label
_atom_site_type_symbol
_atom_site_fract_x
_atom_site_fract_y
_atom_site_fract_z
_atom_site_U_iso_or_equiv
_atom_site_adp_type
_atom_site_occupancy
_atom_site_site_symmetry_order
_atom_site_calc_flag
_atom_site_refinement_flags_posn
_atom_site_refinement_flags_adp
O1 O 0.7973(2) 0.3705(2) 0.60697(18) 0.0352(6) Uani 1 1 d . .
O2 O 0.9066(2) 0.4881(3) 0.7416(2) 0.0489(7) Uani 1 1 d . .
O3 O 0.70836(18) 0.5570(3) 0.37396(17) 0.0349(5) Uani 1 1 d . .
O4 O 0.44968(18) 0.4970(2) 0.53604(16) 0.0299(5) Uani 1 1 d . .
O5 O 0.64595(17) 0.6487(2) 0.71546(16) 0.0291(5) Uani 1 1 d . .
O6 O 0.66242(19) 0.2757(2) 0.95559(18) 0.0340(6) Uani 1 1 d . .
O7 O 0.83831(18) 0.2791(2) 0.92368(17) 0.0311(5) Uani 1 1 d . .
N1 N 0.7193(2) 0.6403(3) 0.5324(2) 0.0269(6) Uani 1 1 d D .
H1 H 0.678(3) 0.669(3) 0.577(2) 0.028(9) Uiso 1 1 d D .
N2 N 0.4902(2) 0.7099(3) 0.47879(19) 0.0235(6) Uani 1 1 d D .
H2 H 0.497(3) 0.803(3) 0.491(3) 0.033(9) Uiso 1 1 d D .
N3 N 0.4618(2) 0.6393(3) 0.72534(18) 0.0263(6) Uani 1 1 d . .
N4 N 0.7186(2) 0.4583(3) 0.8717(2) 0.0262(6) Uani 1 1 d D .
H4 H 0.772(2) 0.489(3) 0.841(2) 0.027(8) Uiso 1 1 d D .
C00Y C 0.7275(4) 0.7364(4) 1.1316(3) 0.0477(10) Uani 1 1 d . .
H00A H 0.7954 0.7781 1.1166 0.072 Uiso 1 1 calc R U
H00B H 0.7494 0.7033 1.2028 0.072 Uiso 1 1 calc R U
H00C H 0.6661 0.8076 1.1216 0.072 Uiso 1 1 calc R U
C1 C 0.8076(3) 0.2484(4) 0.6716(3) 0.0382(8) Uani 1 1 d . .
H1A H 0.7741 0.1662 0.6298 0.057 Uiso 1 1 calc R U
H1B H 0.7658 0.2651 0.7227 0.057 Uiso 1 1 calc R U
H1C H 0.8898 0.2306 0.7066 0.057 Uiso 1 1 calc R U
C2 C 0.8538(3) 0.4844(4) 0.6519(3) 0.0294(7) Uani 1 1 d . .
C3 C 0.8417(3) 0.6067(3) 0.5780(3) 0.0295(7) Uani 1 1 d . .
H3 H 0.8745 0.5765 0.5217 0.035 Uiso 1 1 calc R U
C4 C 0.6625(3) 0.6118(3) 0.4342(2) 0.0257(7) Uani 1 1 d . .
C5 C 0.5378(3) 0.6558(3) 0.4011(2) 0.0257(7) Uani 1 1 d . .
C6 C 0.4954(3) 0.7250(4) 0.2976(2) 0.0316(8) Uani 1 1 d . .
H6A H 0.4367 0.8010 0.2889 0.038 Uiso 1 1 calc R U
H6B H 0.5521 0.7384 0.2580 0.038 Uiso 1 1 calc R U
C7 C 0.4585(3) 0.5779(4) 0.3114(2) 0.0306(7) Uani 1 1 d . .
H7A H 0.4923 0.5003 0.2806 0.037 Uiso 1 1 calc R U
H7B H 0.3769 0.5629 0.3114 0.037 Uiso 1 1 calc R U
C8 C 0.4538(2) 0.6262(3) 0.5429(2) 0.0248(7) Uani 1 1 d . .
C9 C 0.4128(3) 0.7039(3) 0.6240(2) 0.0252(7) Uani 1 1 d . .
H9 H 0.4352 0.8058 0.6259 0.030 Uiso 1 1 calc R U
C10 C 0.2820(3) 0.6898(4) 0.6071(2) 0.0309(8) Uani 1 1 d . .
H10A H 0.2396 0.7698 0.5662 0.037 Uiso 1 1 calc R U
H10B H 0.2523 0.6003 0.5715 0.037 Uiso 1 1 calc R U
C11 C 0.2692(3) 0.6913(4) 0.7149(3) 0.0343(8) Uani 1 1 d . .
H11A H 0.2736 0.7887 0.7421 0.041 Uiso 1 1 calc R U
H11B H 0.1947 0.6480 0.7166 0.041 Uiso 1 1 calc R U
C12 C 0.3717(3) 0.6035(4) 0.7748(2) 0.0326(8) Uani 1 1 d . .
H12A H 0.3960 0.6301 0.8482 0.039 Uiso 1 1 calc R U
H12B H 0.3533 0.5013 0.7686 0.039 Uiso 1 1 calc R U
C13 C 0.5764(3) 0.6142(3) 0.7626(2) 0.0260(7) Uani 1 1 d . .
C14 C 0.6185(2) 0.5466(3) 0.8682(2) 0.0260(7) Uani 1 1 d . .
H14 H 0.5551 0.4864 0.8798 0.031 Uiso 1 1 calc R U
C15 C 0.7333(3) 0.3314(3) 0.9207(3) 0.0267(7) Uani 1 1 d . .
C16 C 0.8776(3) 0.1436(4) 0.9761(3) 0.0332(7) Uani 1 1 d . .
C17 C 0.8025(3) 0.0247(4) 0.9176(4) 0.0567(12) Uani 1 1 d . .
H17A H 0.7226 0.0367 0.9207 0.085 Uiso 1 1 calc R U
H17B H 0.8330 -0.0662 0.9484 0.085 Uiso 1 1 calc R U
H17C H 0.8036 0.0267 0.8459 0.085 Uiso 1 1 calc R U
C18 C 0.8778(4) 0.1514(6) 1.0858(3) 0.0665(14) Uani 1 1 d . .
H18A H 0.9173 0.2379 1.1169 0.100 Uiso 1 1 calc R U
H18B H 0.9185 0.0691 1.1229 0.100 Uiso 1 1 calc R U
H18C H 0.7975 0.1522 1.0896 0.100 Uiso 1 1 calc R U
C19 C 0.9991(3) 0.1299(4) 0.9672(3) 0.0470(10) Uani 1 1 d . .
H19A H 0.9969 0.1310 0.8947 0.071 Uiso 1 1 calc R U
H19B H 1.0332 0.0407 0.9984 0.071 Uiso 1 1 calc R U
H19C H 1.0465 0.2090 1.0027 0.071 Uiso 1 1 calc R U
C20 C 0.9115(3) 0.7329(4) 0.6315(3) 0.0347(8) Uani 1 1 d . .
H20A H 0.9942 0.7049 0.6557 0.042 Uiso 1 1 calc R U
H20B H 0.8862 0.7553 0.6928 0.042 Uiso 1 1 calc R U
C21 C 0.9026(3) 0.8675(4) 0.5679(3) 0.0380(8) Uani 1 1 d . .
H21 H 0.8224 0.9066 0.5551 0.046 Uiso 1 1 calc R U
C22 C 0.9255(3) 0.8434(4) 0.4651(3) 0.0459(10) Uani 1 1 d . .
H22A H 1.0024 0.8008 0.4760 0.069 Uiso 1 1 calc R U
H22B H 0.9226 0.9340 0.4296 0.069 Uiso 1 1 calc R U
H22C H 0.8661 0.7799 0.4233 0.069 Uiso 1 1 calc R U
C23 C 0.9892(3) 0.9760(4) 0.6308(3) 0.0507(10) Uani 1 1 d . .
H23A H 0.9756 0.9886 0.6978 0.076 Uiso 1 1 calc R U
H23B H 0.9786 1.0665 0.5943 0.076 Uiso 1 1 calc R U
H23C H 1.0687 0.9420 0.6403 0.076 Uiso 1 1 calc R U
C24 C 0.6481(3) 0.6636(3) 0.9491(2) 0.0301(7) Uani 1 1 d . .
H24A H 0.7124 0.7210 0.9381 0.036 Uiso 1 1 calc R U
H24B H 0.5797 0.7262 0.9387 0.036 Uiso 1 1 calc R U
C25 C 0.6835(3) 0.6119(4) 1.0597(2) 0.0331(8) Uani 1 1 d . .
H25 H 0.7486 0.5429 1.0684 0.040 Uiso 1 1 calc R U
C26 C 0.5838(3) 0.5376(4) 1.0873(3) 0.0410(9) Uani 1 1 d . .
H26A H 0.5171 0.6016 1.0749 0.061 Uiso 1 1 calc R U
H26B H 0.6088 0.5107 1.1599 0.061 Uiso 1 1 calc R U
H26C H 0.5616 0.4527 1.0450 0.061 Uiso 1 1 calc R U

loop_
_atom_site_aniso_label
_atom_site_aniso_U_11
_atom_site_aniso_U_22
_atom_site_aniso_U_33
_atom_site_aniso_U_23
_atom_site_aniso_U_13
_atom_site_aniso_U_12
O1 0.0387(13) 0.0353(12) 0.0301(13) -0.0005(11) 0.0073(11) -0.0045(11)
O2 0.0482(15) 0.0469(15) 0.0385(16) 0.0040(13) -0.0085(12) -0.0127(12)
O3 0.0299(12) 0.0473(14) 0.0291(13) -0.0023(11) 0.0110(10) 0.0047(11)
O4 0.0342(12) 0.0262(12) 0.0312(13) 0.0011(10) 0.0124(10) -0.0002(9)
O5 0.0234(11) 0.0385(12) 0.0250(12) 0.0029(10) 0.0064(9) 0.0003(10)
O6 0.0278(12) 0.0386(14) 0.0368(14) 0.0076(11) 0.0113(11) 0.0018(10)
O7 0.0253(12) 0.0353(13) 0.0333(13) 0.0068(10) 0.0095(10) 0.0067(9)
N1 0.0192(13) 0.0366(14) 0.0243(15) 0.0009(13) 0.0053(11) 0.0023(12)
N2 0.0226(13) 0.0242(14) 0.0235(15) 0.0003(12) 0.0065(11) -0.0004(11)
N3 0.0235(13) 0.0361(14) 0.0188(14) 0.0025(12) 0.0051(10) 0.0009(12)
N4 0.0226(14) 0.0321(15) 0.0250(15) 0.0021(12) 0.0084(11) 0.0015(11)
C00Y 0.058(2) 0.055(2) 0.031(2) -0.0084(18) 0.0143(18) -0.004(2)
C1 0.040(2) 0.0338(18) 0.040(2) 0.0015(16) 0.0090(17) -0.0029(16)
C2 0.0190(15) 0.0384(18) 0.030(2) -0.0018(16) 0.0054(14) 0.0003(14)
C3 0.0207(15) 0.0377(18) 0.0301(18) 0.0028(14) 0.0070(13) 0.0005(13)
C4 0.0267(15) 0.0287(16) 0.0225(17) 0.0020(13) 0.0083(13) -0.0001(13)
C5 0.0254(16) 0.0299(16) 0.0220(17) 0.0026(14) 0.0075(13) -0.0010(13)
C6 0.0318(18) 0.0367(18) 0.0247(18) 0.0037(15) 0.0056(14) 0.0018(14)
C7 0.0296(17) 0.0377(18) 0.0229(17) -0.0043(15) 0.0051(13) 0.0001(14)
C8 0.0195(15) 0.0278(18) 0.0244(17) 0.0010(14) 0.0022(12) 0.0005(13)
C9 0.0234(16) 0.0290(16) 0.0219(17) 0.0012(14) 0.0047(13) 0.0006(13)
C10 0.0251(17) 0.0394(19) 0.0271(18) 0.0034(15) 0.0058(14) 0.0034(14)
C11 0.0253(17) 0.047(2) 0.032(2) 0.0049(16) 0.0100(14) 0.0046(15)
C12 0.0251(16) 0.051(2) 0.0235(18) 0.0065(15) 0.0100(13) 0.0026(15)
C13 0.0254(16) 0.0301(17) 0.0216(16) -0.0040(14) 0.0056(13) 0.0001(13)
C14 0.0208(15) 0.0334(17) 0.0236(17) -0.0028(14) 0.0061(13) 0.0023(13)
C15 0.0232(17) 0.0344(18) 0.0217(17) -0.0041(14) 0.0052(14) 0.0006(14)
C16 0.0301(17) 0.0350(17) 0.0305(19) 0.0085(16) 0.0020(14) 0.0056(15)
C17 0.043(2) 0.035(2) 0.085(3) 0.004(2) 0.007(2) 0.0047(17)
C18 0.062(3) 0.097(4) 0.038(2) 0.021(2) 0.009(2) 0.037(3)
C19 0.0325(19) 0.044(2) 0.062(3) 0.010(2) 0.0105(17) 0.0107(17)
C20 0.0250(17) 0.0382(19) 0.039(2) -0.0021(16) 0.0071(15) -0.0026(14)
C21 0.0294(18) 0.0352(18) 0.053(2) 0.0006(18) 0.0172(17) -0.0003(15)
C22 0.042(2) 0.045(2) 0.056(3) 0.0119(19) 0.022(2) -0.0003(17)
C23 0.049(2) 0.038(2) 0.069(3) -0.007(2) 0.025(2) -0.0074(19)
C24 0.0316(18) 0.0331(17) 0.0258(18) -0.0002(14) 0.0085(14) 0.0031(14)
C25 0.0348(17) 0.042(2) 0.0238(18) -0.0047(15) 0.0095(13) 0.0052(15)
C26 0.044(2) 0.052(2) 0.030(2) 0.0033(17) 0.0160(16) 0.0051(18)

loop_
_atom_type_symbol
_atom_type_description
_atom_type_scat_dispersion_real
_atom_type_scat_dispersion_imag
_atom_type_scat_source
C C 0.0181 0.0091 'International Tables Vol C Tables 4.2.6.8 and 6.1.1.4'
H H 0.0000 0.0000 'International Tables Vol C Tables 4.2.6.8 and 6.1.1.4'
N N 0.0311 0.0180 'International Tables Vol C Tables 4.2.6.8 and 6.1.1.4'
O O 0.0492 0.0322 'International Tables Vol C Tables 4.2.6.8 and 6.1.1.4'

loop_
_geom_angle_atom_site_label_1
_geom_angle_atom_site_label_2
_geom_angle_atom_site_label_3
_geom_angle
C2 O1 C1 115.3(3)
C15 O7 C16 120.0(2)
C4 N1 C3 122.8(3)
C4 N1 H1 120(2)
C3 N1 H1 117(2)
C8 N2 C5 122.9(3)
C8 N2 H2 120(2)
C5 N2 H2 117(2)
C13 N3 C9 121.2(2)
C13 N3 C12 126.6(3)
C9 N3 C12 112.2(2)
C15 N4 C14 120.9(3)
C15 N4 H4 120(2)
C14 N4 H4 119(2)
C25 C00Y H00A 109.5
C25 C00Y H00B 109.5
H00A C00Y H00B 109.5
C25 C00Y H00C 109.5
H00A C00Y H00C 109.5
H00B C00Y H00C 109.5
O1 C1 H1A 109.5
O1 C1 H1B 109.5
H1A C1 H1B 109.5
O1 C1 H1C 109.5
H1A C1 H1C 109.5
H1B C1 H1C 109.5
O2 C2 O1 122.9(3)
O2 C2 C3 125.0(3)
O1 C2 C3 112.1(3)
N1 C3 C2 110.1(2)
N1 C3 C20 112.5(3)
C2 C3 C20 110.3(3)
N1 C3 H3 107.9
C2 C3 H3 107.9
C20 C3 H3 107.9
O3 C4 N1 123.6(3)
O3 C4 C5 121.3(3)
N1 C4 C5 115.0(3)
N2 C5 C4 117.0(3)
N2 C5 C6 115.9(3)
C4 C5 C6 116.3(3)
N2 C5 C7 118.6(3)
C4 C5 C7 117.0(3)
C6 C5 C7 59.3(2)
C7 C6 C5 60.5(2)
C7 C6 H6A 117.7
C5 C6 H6A 117.7
C7 C6 H6B 117.7
C5 C6 H6B 117.7
H6A C6 H6B 114.8
C6 C7 C5 60.3(2)
C6 C7 H7A 117.7
C5 C7 H7A 117.7
C6 C7 H7B 117.7
C5 C7 H7B 117.7
H7A C7 H7B 114.9
O4 C8 N2 123.6(3)
O4 C8 C9 121.5(3)
N2 C8 C9 114.9(3)
N3 C9 C8 110.8(2)
N3 C9 C10 102.9(2)
C8 C9 C10 112.4(2)
N3 C9 H9 110.2
C8 C9 H9 110.2
C10 C9 H9 110.2
C11 C10 C9 103.8(3)
C11 C10 H10A 111.0
C9 C10 H10A 111.0
C11 C10 H10B 111.0
C9 C10 H10B 111.0
H10A C10 H10B 109.0
C12 C11 C10 102.9(3)
C12 C11 H11A 111.2
C10 C11 H11A 111.2
C12 C11 H11B 111.2
C10 C11 H11B 111.2
H11A C11 H11B 109.1
N3 C12 C11 102.6(3)
N3 C12 H12A 111.2
C11 C12 H12A 111.2
N3 C12 H12B 111.2
C11 C12 H12B 111.2
H12A C12 H12B 109.2
O5 C13 N3 122.0(3)
O5 C13 C14 120.7(3)
N3 C13 C14 117.2(3)
N4 C14 C13 108.7(2)
N4 C14 C24 111.9(2)
C13 C14 C24 108.8(3)
N4 C14 H14 109.1
C13 C14 H14 109.1
C24 C14 H14 109.1
O6 C15 O7 126.0(3)
O6 C15 N4 124.8(3)
O7 C15 N4 109.1(3)
O7 C16 C18 110.4(3)
O7 C16 C19 102.6(3)
C18 C16 C19 111.2(3)
O7 C16 C17 109.3(3)
C18 C16 C17 113.0(4)
C19 C16 C17 109.7(3)
C16 C17 H17A 109.5
C16 C17 H17B 109.5
H17A C17 H17B 109.5
C16 C17 H17C 109.5
H17A C17 H17C 109.5
H17B C17 H17C 109.5
C16 C18 H18A 109.5
C16 C18 H18B 109.5
H18A C18 H18B 109.5
C16 C18 H18C 109.5
H18A C18 H18C 109.5
H18B C18 H18C 109.5
C16 C19 H19A 109.5
C16 C19 H19B 109.5
H19A C19 H19B 109.5
C16 C19 H19C 109.5
H19A C19 H19C 109.5
H19B C19 H19C 109.5
C3 C20 C21 116.4(3)
C3 C20 H20A 108.2
C21 C20 H20A 108.2
C3 C20 H20B 108.2
C21 C20 H20B 108.2
H20A C20 H20B 107.3
C22 C21 C20 113.3(3)
C22 C21 C23 109.9(3)
C20 C21 C23 108.4(3)
C22 C21 H21 108.3
C20 C21 H21 108.3
C23 C21 H21 108.3
C21 C22 H22A 109.5
C21 C22 H22B 109.5
H22A C22 H22B 109.5
C21 C22 H22C 109.5
H22A C22 H22C 109.5
H22B C22 H22C 109.5
C21 C23 H23A 109.5
C21 C23 H23B 109.5
H23A C23 H23B 109.5
C21 C23 H23C 109.5
H23A C23 H23C 109.5
H23B C23 H23C 109.5
C25 C24 C14 114.9(3)
C25 C24 H24A 108.5
C14 C24 H24A 108.5
C25 C24 H24B 108.5
C14 C24 H24B 108.5
H24A C24 H24B 107.5
C24 C25 C26 112.1(3)
C24 C25 C00Y 109.5(3)
C26 C25 C00Y 110.5(3)
C24 C25 H25 108.2
C26 C25 H25 108.2
C00Y C25 H25 108.2
C25 C26 H26A 109.5
C25 C26 H26B 109.5
H26A C26 H26B 109.5
C25 C26 H26C 109.5
H26A C26 H26C 109.5
H26B C26 H26C 109.5

loop_
_geom_bond_atom_site_label_1
_geom_bond_atom_site_label_2
_geom_bond_distance
O1 C2 1.326(4)
O1 C1 1.437(4)
O2 C2 1.205(4)
O3 C4 1.227(4)
O4 C8 1.226(4)
O5 C13 1.235(4)
O6 C15 1.209(4)
O7 C15 1.346(4)
O7 C16 1.478(4)
N1 C4 1.343(4)
N1 C3 1.458(4)
N1 H1 0.93(2)
N2 C8 1.342(4)
N2 C5 1.433(4)
N2 H2 0.89(2)
N3 C13 1.345(4)
N3 C9 1.469(4)
N3 C12 1.470(4)
N4 C15 1.361(4)
N4 C14 1.454(4)
N4 H4 0.91(2)
C00Y C25 1.526(5)
C00Y H00A 0.9800
C00Y H00B 0.9800
C00Y H00C 0.9800
C1 H1A 0.9800
C1 H1B 0.9800
C1 H1C 0.9800
C2 C3 1.514(5)
C3 C20 1.520(5)
C3 H3 1.0000
C4 C5 1.496(4)
C5 C6 1.506(4)
C5 C7 1.508(4)
C6 C7 1.490(5)
C6 H6A 0.9900
C6 H6B 0.9900
C7 H7A 0.9900
C7 H7B 0.9900
C8 C9 1.522(4)
C9 C10 1.528(4)
C9 H9 1.0000
C10 C11 1.520(5)
C10 H10A 0.9900
C10 H10B 0.9900
C11 C12 1.516(5)
C11 H11A 0.9900
C11 H11B 0.9900
C12 H12A 0.9900
C12 H12B 0.9900
C13 C14 1.522(4)
C14 C24 1.531(4)
C14 H14 1.0000
C16 C18 1.495(5)
C16 C19 1.505(5)
C16 C17 1.518(5)
C17 H17A 0.9800
C17 H17B 0.9800
C17 H17C 0.9800
C18 H18A 0.9800
C18 H18B 0.9800
C18 H18C 0.9800
C19 H19A 0.9800
C19 H19B 0.9800
C19 H19C 0.9800
C20 C21 1.527(5)
C20 H20A 0.9900
C20 H20B 0.9900
C21 C22 1.520(5)
C21 C23 1.536(5)
C21 H21 1.0000
C22 H22A 0.9800
C22 H22B 0.9800
C22 H22C 0.9800
C23 H23A 0.9800
C23 H23B 0.9800
C23 H23C 0.9800
C24 C25 1.524(5)
C24 H24A 0.9900
C24 H24B 0.9900
C25 C26 1.526(5)
C25 H25 1.0000
C26 H26A 0.9800
C26 H26B 0.9800
C26 H26C 0.9800

loop_
_geom_hbond_atom_site_label_D
_geom_hbond_atom_site_label_H
_geom_hbond_atom_site_label_A
_geom_hbond_distance_DH
_geom_hbond_distance_HA
_geom_hbond_distance_DA
_geom_hbond_angle_DHA
_geom_hbond_site_symmetry_A
N1 H1 O5 0.93(2) 2.04(3) 2.875(3) 149(3) .
N2 H2 O4 0.89(2) 2.01(3) 2.834(3) 152(3) 2_656
N4 H4 O2 0.91(2) 2.38(2) 3.259(4) 161(3) .

loop_
_geom_torsion_atom_site_label_1
_geom_torsion_atom_site_label_2
_geom_torsion_atom_site_label_3
_geom_torsion_atom_site_label_4
_geom_torsion
C1 O1 C2 O2 -2.8(5)
C1 O1 C2 C3 178.2(3)
C4 N1 C3 C2 -108.2(3)
C4 N1 C3 C20 128.3(3)
O2 C2 C3 N1 -121.5(3)
O1 C2 C3 N1 57.5(3)
O2 C2 C3 C20 3.2(4)
O1 C2 C3 C20 -177.8(3)
C3 N1 C4 O3 -1.0(5)
C3 N1 C4 C5 -179.3(3)
C8 N2 C5 C4 -80.7(4)
C8 N2 C5 C6 136.0(3)
C8 N2 C5 C7 68.5(4)
O3 C4 C5 N2 175.8(3)
N1 C4 C5 N2 -5.9(4)
O3 C4 C5 C6 -41.0(4)
N1 C4 C5 C6 137.3(3)
O3 C4 C5 C7 26.1(4)
N1 C4 C5 C7 -155.6(3)
N2 C5 C6 C7 -109.3(3)
C4 C5 C6 C7 107.1(3)
N2 C5 C7 C6 104.7(3)
C4 C5 C7 C6 -106.0(3)
C5 N2 C8 O4 -5.6(4)
C5 N2 C8 C9 176.5(3)
C13 N3 C9 C8 50.8(4)
C12 N3 C9 C8 -127.1(3)
C13 N3 C9 C10 171.2(3)
C12 N3 C9 C10 -6.7(3)
O4 C8 C9 N3 48.1(4)
N2 C8 C9 N3 -134.0(3)
O4 C8 C9 C10 -66.4(4)
N2 C8 C9 C10 111.5(3)
N3 C9 C10 C11 28.4(3)
C8 C9 C10 C11 147.7(3)
C9 C10 C11 C12 -39.6(3)
C13 N3 C12 C11 164.6(3)
C9 N3 C12 C11 -17.7(3)
C10 C11 C12 N3 34.7(3)
C9 N3 C13 O5 2.8(4)
C12 N3 C13 O5 -179.7(3)
C9 N3 C13 C14 -179.8(3)
C12 N3 C13 C14 -2.3(4)
C15 N4 C14 C13 -140.9(3)
C15 N4 C14 C24 98.9(3)
O5 C13 C14 N4 -34.5(4)
N3 C13 C14 N4 148.1(3)
O5 C13 C14 C24 87.6(3)
N3 C13 C14 C24 -89.8(3)
C16 O7 C15 O6 -2.1(5)
C16 O7 C15 N4 178.0(3)
C14 N4 C15 O6 7.4(5)
C14 N4 C15 O7 -172.6(3)
C15 O7 C16 C18 -58.0(4)
C15 O7 C16 C19 -176.6(3)
C15 O7 C16 C17 67.0(4)
N1 C3 C20 C21 -53.6(4)
C2 C3 C20 C21 -176.9(3)
C3 C20 C21 C22 -51.2(4)
C3 C20 C21 C23 -173.6(3)
N4 C14 C24 C25 -64.1(3)
C13 C14 C24 C25 175.8(3)
C14 C24 C25 C26 -65.3(4)
C14 C24 C25 C00Y 171.7(3)
